data_2238683
loop_
_publ_author_name
'Sch\"afer, Marion C.'
'Hartenbach, Ingo'
'Schleid, Thomas'

_publ_section_title
;
 Tetrayttrium difluoride disilicate orthosilicate,
 Y~4~F~2~[Si~2~O~7~][SiO~4~]
;
_journal_issue 10
_journal_name_full 'Acta Crystallographica Section E'
_journal_page_first i71
_journal_paper_doi 10.1107/S1600536813026391
_journal_volume 69
_journal_year 2013
_chemical_formula_iupac 'Y4 F2 [Si2 O7] [Si O4]'
_chemical_formula_structural 'Y4 F2 [Si2 O7] [Si O4]'
_chemical_formula_sum 'F2 O11 Si3 Y4'
_chemical_formula_weight 653.91
_chemical_name_common 'yttrium fluoride disilicate ortho-silicate'
_chemical_name_systematic
;
Tetrayttrium difluoride disilicate orthosilicate
;
_space_group_IT_number 2
_symmetry_cell_setting triclinic
_symmetry_space_group_name_Hall '-P 1'
_symmetry_space_group_name_H-M 'P -1'
_atom_sites_solution_primary direct
_atom_sites_solution_secondary difmap
_audit_creation_method SHELXL-97
_cell_angle_alpha 87.418(4)
_cell_angle_beta 85.702(4)
_cell_angle_gamma 60.854(3)
_cell_formula_units_Z 2
_cell_length_a 6.4987(5)
_cell_length_b 6.6196(5)
_cell_length_c 13.2978(9)
_cell_measurement_reflns_used 5136
_cell_measurement_temperature 293(2)
_cell_measurement_theta_max 28.28
_cell_measurement_theta_min 0.41
_cell_volume 498.19(7)
_computing_cell_refinement 'SCALEPACK (Otwinowski & Minor, 1997)'
_computing_data_collection 'COLLECT (Nonius, 1998)'
_computing_data_reduction 'SCALEPACK and DENZO (Otwinowski & Minor, 1997)'
_computing_molecular_graphics 'DIAMOND (Brandenburg, 2006)'
_computing_publication_material 'SHELXL97 (Sheldrick, 2008)'
_computing_structure_refinement 'SHELXL97 (Sheldrick, 2008)'
_computing_structure_solution 'SHELXS97 (Sheldrick, 2008)'
_diffrn_ambient_temperature 293(2)
_diffrn_measured_fraction_theta_full 0.993
_diffrn_measured_fraction_theta_max 0.993
_diffrn_measurement_device_type 'Nonius KappaCCD'
_diffrn_measurement_method '\w and \f mscans'
_diffrn_radiation_monochromator graphite
_diffrn_radiation_source 'fine-focus sealed tube'
_diffrn_radiation_type MoK\a
_diffrn_radiation_wavelength 0.71073
_diffrn_reflns_av_R_equivalents 0.1203
_diffrn_reflns_av_sigmaI/netI 0.0784
_diffrn_reflns_limit_h_max 8
_diffrn_reflns_limit_h_min -8
_diffrn_reflns_limit_k_max 8
_diffrn_reflns_limit_k_min -8
_diffrn_reflns_limit_l_max 17
_diffrn_reflns_limit_l_min -17
_diffrn_reflns_number 12473
_diffrn_reflns_theta_full 28.17
_diffrn_reflns_theta_max 28.17
_diffrn_reflns_theta_min 1.54
_exptl_absorpt_coefficient_mu 23.521
_exptl_absorpt_correction_T_max 0.463
_exptl_absorpt_correction_T_min 0.104
_exptl_absorpt_correction_type numerical
_exptl_absorpt_process_details '(<i>X-SHAPE</i>; Stoe & Cie, 1995)'
_exptl_crystal_colour colourless
_exptl_crystal_density_diffrn 4.359
_exptl_crystal_density_method 'not measured'
_exptl_crystal_description lath-shaped
_exptl_crystal_F_000 608
_exptl_crystal_size_max 0.098
_exptl_crystal_size_mid 0.057
_exptl_crystal_size_min 0.034
_refine_diff_density_max 1.564
_refine_diff_density_min -1.493
_refine_ls_extinction_coef 0.0029(6)
_refine_ls_extinction_expression Fc^*^=kFc[1+0.001xFc^2^\l^3^/sin(2\q)]^-1/4^
_refine_ls_extinction_method 'SHELXL97 (Sheldrick, 2008)'
_refine_ls_goodness_of_fit_ref 0.982
_refine_ls_matrix_type full
_refine_ls_number_parameters 182
_refine_ls_number_reflns 2427
_refine_ls_number_restraints 0
_refine_ls_restrained_S_all 0.982
_refine_ls_R_factor_all 0.1210
_refine_ls_R_factor_gt 0.0549
_refine_ls_shift/su_max 0.000
_refine_ls_shift/su_mean 0.000
_refine_ls_structure_factor_coef Fsqd
_refine_ls_weighting_details 'calc w=1/[\s^2^(Fo^2^)+(0.0233P)^2^+0.0000P] where P=(Fo^2^+2Fc^2^)/3'
_refine_ls_weighting_scheme calc
_refine_ls_wR_factor_gt 0.0884
_refine_ls_wR_factor_ref 0.1067
_reflns_number_gt 1475
_reflns_number_total 2427
_reflns_threshold_expression I>2sigma(I)
_cod_data_source_file wm2768.cif
_cod_data_source_block I
_cod_original_cell_volume 498.19(6)
_cod_database_code 2238683

loop_
_symmetry_equiv_pos_as_xyz
'x, y, z'
'-x, -y, -z'

loop_
_atom_site_type_symbol
_atom_site_label
_atom_site_fract_x
_atom_site_fract_y
_atom_site_fract_z
_atom_site_U_iso_or_equiv
_atom_site_adp_type
_atom_site_calc_flag
_atom_site_occupancy
_atom_site_symmetry_multiplicity
Y Y1 0.32290(19) 0.37903(19) 0.20317(8) 0.0102(3) Uani d 1 1
Y Y2 0.94009(19) 0.27320(19) 0.02756(8) 0.0083(3) Uani d 1 1
Y Y3 0.21943(19) 0.21311(19) 0.52890(8) 0.0083(3) Uani d 1 1
Y Y4 0.82014(19) 0.30705(19) 0.32901(8) 0.0084(3) Uani d 1 1
F F1 0.0366(11) 0.2679(11) 0.1862(5) 0.0118(14) Uani d 1 1
F F2 0.2019(11) 0.2616(11) 0.3554(5) 0.0143(15) Uani d 1 1
Si Si1 0.4925(5) 0.2508(5) 0.9343(2) 0.0098(7) Uani d 1 1
Si Si2 0.2335(5) 0.1526(5) 0.7833(2) 0.0084(7) Uani d 1 1
Si Si3 0.2675(5) 0.7298(5) 0.4207(2) 0.0078(7) Uani d 1 1
O O1 0.2654(13) 0.3396(14) 0.0197(6) 0.0120(17) Uani d 1 1
O O2 0.2523(13) 0.9039(13) 0.0181(6) 0.0117(17) Uani d 1 1
O O3 0.5550(14) 0.5023(14) 0.1127(6) 0.0145(18) Uani d 1 1
O O4 0.4646(12) 0.0987(13) 0.8473(5) 0.0086(16) Uani d 1 1
O O5 0.2042(13) 0.3248(13) 0.6867(5) 0.0081(16) Uani d 1 1
O O6 0.6842(13) 0.1117(13) 0.2472(6) 0.0122(17) Uani d 1 1
O O7 0.0069(13) 0.7152(13) 0.1437(6) 0.0116(17) Uani d 1 1
O O8 0.4064(13) 0.8414(13) 0.4786(6) 0.0092(16) Uani d 1 1
O O9 0.4233(13) 0.5444(14) 0.3321(6) 0.0132(18) Uani d 1 1
O O10 0.8272(13) 0.4057(14) 0.4931(6) 0.0135(18) Uani d 1 1
O O11 0.0157(13) 0.9376(13) 0.3873(6) 0.0089(17) Uani d 1 1

loop_
_atom_site_aniso_label
_atom_site_aniso_U_11
_atom_site_aniso_U_22
_atom_site_aniso_U_33
_atom_site_aniso_U_12
_atom_site_aniso_U_13
_atom_site_aniso_U_23
Y1 0.0090(5) 0.0126(6) 0.0088(6) -0.0050(4) -0.0027(4) 0.0019(4)
Y2 0.0088(5) 0.0079(6) 0.0077(6) -0.0035(4) -0.0013(4) -0.0008(4)
Y3 0.0082(5) 0.0081(6) 0.0078(6) -0.0032(4) -0.0023(4) -0.0001(4)
Y4 0.0079(5) 0.0088(6) 0.0076(6) -0.0034(4) -0.0011(4) -0.0008(4)
F1 0.014(3) 0.013(4) 0.009(3) -0.005(3) -0.005(3) -0.001(3)
F2 0.013(3) 0.019(4) 0.012(4) -0.009(3) -0.004(3) 0.003(3)
Si1 0.0073(15) 0.0095(16) 0.0107(16) -0.0022(13) -0.0022(12) -0.0016(12)
Si2 0.0083(15) 0.0058(16) 0.0077(16) -0.0005(13) -0.0002(12) -0.0019(12)
Si3 0.0079(15) 0.0083(16) 0.0077(16) -0.0044(13) 0.0006(12) 0.0002(12)
O1 0.016(4) 0.019(4) 0.009(4) -0.009(3) 0.005(3) -0.003(3)
O2 0.011(4) 0.010(4) 0.016(4) -0.006(3) 0.001(3) 0.001(3)
O3 0.017(4) 0.012(4) 0.010(4) -0.004(3) -0.003(3) 0.006(3)
O4 0.009(4) 0.013(4) 0.011(4) -0.006(3) -0.005(3) 0.003(3)
O5 0.010(4) 0.009(4) 0.009(4) -0.005(3) 0.002(3) -0.002(3)
O6 0.009(4) 0.009(4) 0.019(4) -0.001(3) -0.001(3) -0.004(3)
O7 0.011(4) 0.010(4) 0.009(4) -0.002(3) 0.002(3) 0.002(3)
O8 0.009(4) 0.010(4) 0.012(4) -0.006(3) -0.004(3) -0.002(3)
O9 0.014(4) 0.019(4) 0.009(4) -0.008(3) 0.000(3) -0.004(3)
O10 0.012(4) 0.012(4) 0.009(4) 0.000(3) -0.003(3) -0.001(3)
O11 0.009(4) 0.013(4) 0.010(4) -0.005(3) -0.006(3) 0.001(3)

loop_
_atom_type_symbol
_atom_type_description
_atom_type_scat_dispersion_real
_atom_type_scat_dispersion_imag
_atom_type_scat_source
Y Y -2.7962 3.5667 'International Tables Vol C Tables 4.2.6.8 and 6.1.1.4'
F F 0.0171 0.0103 'International Tables Vol C Tables 4.2.6.8 and 6.1.1.4'
Si Si 0.0817 0.0704 'International Tables Vol C Tables 4.2.6.8 and 6.1.1.4'
O O 0.0106 0.0060 'International Tables Vol C Tables 4.2.6.8 and 6.1.1.4'

loop_
_geom_angle_atom_site_label_1
_geom_angle_atom_site_label_2
_geom_angle_atom_site_label_3
_geom_angle_site_symmetry_1
_geom_angle_site_symmetry_3
_geom_angle
O6 Y1 O3 . . 78.8(3)
O6 Y1 O7 . . 163.3(3)
O3 Y1 O7 . . 85.3(3)
O6 Y1 F1 . . 119.2(2)
O3 Y1 F1 . . 142.5(2)
O7 Y1 F1 . . 76.9(2)
O6 Y1 F2 . . 83.0(3)
O3 Y1 F2 . . 151.4(2)
O7 Y1 F2 . . 109.4(2)
F1 Y1 F2 . . 66.0(2)
O6 Y1 O9 . . 73.5(3)
O3 Y1 O9 . . 79.2(3)
O7 Y1 O9 . . 98.5(3)
F1 Y1 O9 . . 135.6(2)
F2 Y1 O9 . . 74.6(2)
O6 Y1 O1 . . 111.4(3)
O3 Y1 O1 . . 75.0(3)
O7 Y1 O1 . . 68.9(3)
F1 Y1 O1 . . 67.9(2)
F2 Y1 O1 . . 132.7(2)
O9 Y1 O1 . . 152.0(3)
O6 Y1 O4 . 2_656 56.4(2)
O3 Y1 O4 . 2_656 103.4(3)
O7 Y1 O4 . 2_656 133.9(2)
F1 Y1 O4 . 2_656 68.9(2)
F2 Y1 O4 . 2_656 84.1(2)
O9 Y1 O4 . 2_656 127.5(2)
O1 Y1 O4 . 2_656 70.1(2)
O2 Y2 F1 2_665 1_655 122.9(3)
O2 Y2 O7 2_665 2_665 79.4(3)
F1 Y2 O7 1_655 2_665 154.6(3)
O2 Y2 O2 2_665 1_645 81.8(3)
F1 Y2 O2 1_655 1_645 85.6(2)
O7 Y2 O2 2_665 1_645 86.0(3)
O2 Y2 O1 2_665 2_665 108.9(3)
F1 Y2 O1 1_655 2_665 106.1(2)
O7 Y2 O1 2_665 2_665 73.6(3)
O2 Y2 O1 1_645 2_665 154.3(3)
O2 Y2 O1 2_665 1_655 153.3(3)
F1 Y2 O1 1_655 1_655 72.8(2)
O7 Y2 O1 2_665 1_655 82.0(3)
O2 Y2 O1 1_645 1_655 78.1(3)
O1 Y2 O1 2_665 1_655 83.6(3)
O2 Y2 O3 2_665 . 78.4(3)
F1 Y2 O3 1_655 . 78.6(2)
O7 Y2 O3 2_665 . 121.1(3)
O2 Y2 O3 1_645 . 142.0(3)
O1 Y2 O3 2_665 . 63.6(3)
O1 Y2 O3 1_655 . 127.9(3)
O5 Y3 O8 . 1_545 124.4(3)
O5 Y3 O8 . 2_666 84.1(3)
O8 Y3 O8 1_545 2_666 82.5(3)
O5 Y3 O10 . 1_455 102.1(3)
O8 Y3 O10 1_545 1_455 112.7(3)
O8 Y3 O10 2_666 1_455 154.3(3)
O5 Y3 F2 . . 155.0(2)
O8 Y3 F2 1_545 . 79.2(3)
O8 Y3 F2 2_666 . 91.6(2)
O10 Y3 F2 1_455 . 72.2(2)
O5 Y3 O11 . 2_566 79.8(3)
O8 Y3 O11 1_545 2_566 77.4(3)
O8 Y3 O11 2_666 2_566 140.4(3)
O10 Y3 O11 1_455 2_566 65.2(3)
F2 Y3 O11 . 2_566 117.1(2)
O5 Y3 O10 . 2_666 76.7(3)
O8 Y3 O10 1_545 2_666 147.8(3)
O8 Y3 O10 2_666 2_666 75.5(3)
O10 Y3 O10 1_455 2_666 81.6(3)
F2 Y3 O10 . 2_666 78.4(3)
O11 Y3 O10 2_566 2_666 133.8(3)
F1 Y4 O6 1_655 . 84.0(3)
F1 Y4 O11 1_655 1_645 99.0(3)
O6 Y4 O11 . 1_645 74.4(3)
F1 Y4 O9 1_655 . 119.3(2)
O6 Y4 O9 . . 75.5(3)
O11 Y4 O9 1_645 . 127.5(3)
F1 Y4 O10 1_655 . 135.4(2)
O6 Y4 O10 . . 138.3(3)
O11 Y4 O10 1_645 . 84.6(3)
O9 Y4 O10 . . 90.6(3)
F1 Y4 O5 1_655 2_666 78.7(2)
O6 Y4 O5 . 2_666 136.0(3)
O11 Y4 O5 1_645 2_666 148.0(3)
O9 Y4 O5 . 2_666 78.4(3)
O10 Y4 O5 . 2_666 75.9(3)
F1 Y4 F2 1_655 1_655 67.0(2)
O6 Y4 F2 . 1_655 135.7(3)
O11 Y4 F2 1_645 1_655 77.8(2)
O9 Y4 F2 . 1_655 147.8(3)
O10 Y4 F2 . 1_655 70.5(2)
O5 Y4 F2 2_666 1_655 71.9(2)
Y4 F1 Y2 1_455 1_455 128.6(3)
Y4 F1 Y1 1_455 . 112.2(2)
Y2 F1 Y1 1_455 . 114.7(3)
Y3 F2 Y1 . . 149.1(3)
Y3 F2 Y4 . 1_455 102.2(2)
Y1 F2 Y4 . 1_455 105.6(2)
O3 Si1 O2 2_666 2_666 115.4(4)
O3 Si1 O4 2_666 . 109.4(4)
O2 Si1 O4 2_666 . 108.6(4)
O3 Si1 O1 2_666 1_556 99.6(4)
O2 Si1 O1 2_666 1_556 113.6(4)
O4 Si1 O1 . 1_556 110.0(4)
O6 Si2 O7 2_656 2_566 117.1(4)
O6 Si2 O5 2_656 . 114.0(4)
O7 Si2 O5 2_566 . 106.6(4)
O6 Si2 O4 2_656 . 97.8(4)
O7 Si2 O4 2_566 . 109.3(4)
O5 Si2 O4 . . 111.9(4)
O11 Si3 O9 . . 114.6(4)
O11 Si3 O8 . . 109.0(4)
O9 Si3 O8 . . 115.8(4)
O11 Si3 O10 . 2_666 99.8(4)
O9 Si3 O10 . 2_666 107.4(4)
O8 Si3 O10 . 2_666 108.9(4)
Si1 O1 Y2 1_554 2_665 99.1(4)
Si1 O1 Y2 1_554 1_455 129.2(4)
Y2 O1 Y2 2_665 1_455 96.4(3)
Si1 O1 Y1 1_554 . 120.2(4)
Y2 O1 Y1 2_665 . 100.3(3)
Y2 O1 Y1 1_455 . 103.8(3)
Si1 O2 Y2 2_666 2_665 118.5(4)
Si1 O2 Y2 2_666 1_465 139.1(5)
Y2 O2 Y2 2_665 1_465 98.2(3)
Si1 O3 Y1 2_666 . 133.6(5)
Si1 O3 Y2 2_666 . 96.7(4)
Y1 O3 Y2 . . 128.7(3)
Si1 O4 Si2 . . 130.4(5)
Si1 O4 Y1 . 2_656 136.4(4)
Si2 O4 Y1 . 2_656 89.8(3)
Si2 O5 Y3 . . 121.5(4)
Si2 O5 Y4 . 2_666 132.8(4)
Y3 O5 Y4 . 2_666 105.4(3)
Si2 O6 Y4 2_656 . 138.9(4)
Si2 O6 Y1 2_656 . 115.8(4)
Y4 O6 Y1 . . 105.2(3)
Si2 O7 Y2 2_566 2_665 129.9(4)
Si2 O7 Y1 2_566 . 118.8(4)
Y2 O7 Y1 2_665 . 108.2(3)
Si3 O8 Y3 . 1_565 121.6(4)
Si3 O8 Y3 . 2_666 135.4(4)
Y3 O8 Y3 1_565 2_666 97.5(3)
Si3 O9 Y4 . . 125.0(4)
Si3 O9 Y1 . . 133.0(4)
Y4 O9 Y1 . . 100.4(3)
Si3 O10 Y3 2_666 1_655 97.4(3)
Si3 O10 Y4 2_666 . 112.9(4)
Y3 O10 Y4 1_655 . 105.3(3)
Si3 O10 Y3 2_666 2_666 136.1(4)
Y3 O10 Y3 1_655 2_666 98.4(3)
Y4 O10 Y3 . 2_666 101.9(3)
Si3 O11 Y4 . 1_465 145.4(4)
Si3 O11 Y3 . 2_566 96.1(4)
Y4 O11 Y3 1_465 2_566 116.6(3)

loop_
_geom_bond_atom_site_label_1
_geom_bond_atom_site_label_2
_geom_bond_site_symmetry_2
_geom_bond_distance
Y1 O6 . 2.248(7)
Y1 O3 . 2.286(8)
Y1 O7 . 2.330(7)
Y1 F1 . 2.337(6)
Y1 F2 . 2.353(6)
Y1 O9 . 2.366(7)
Y1 O1 . 2.540(8)
Y1 O4 2_656 2.856(8)
Y1 Si2 2_656 3.296(3)
Y1 Si2 2_566 3.428(3)
Y1 Y4 . 3.5649(15)
Y1 Y2 2_665 3.7351(15)
Y2 O2 2_665 2.216(8)
Y2 F1 1_655 2.239(6)
Y2 O7 2_665 2.281(8)
Y2 O2 1_645 2.295(7)
Y2 O1 2_665 2.322(8)
Y2 O1 1_655 2.354(7)
Y2 O3 . 2.424(8)
Y2 Si1 2_666 3.064(3)
Y2 Si1 1_554 3.316(3)
Y2 Y2 2_755 3.411(2)
Y2 Y2 2_765 3.486(2)
Y2 Y1 2_665 3.7351(15)
Y3 O5 . 2.236(7)
Y3 O8 1_545 2.257(8)
Y3 O8 2_666 2.273(7)
Y3 O10 1_455 2.305(7)
Y3 F2 . 2.319(6)
Y3 O11 2_566 2.388(8)
Y3 O10 2_666 2.398(8)
Y3 Si3 2_566 3.024(3)
Y3 Si2 . 3.392(3)
Y3 Y3 2_656 3.406(2)
Y3 Si3 1_545 3.431(3)
Y3 Y3 2_566 3.559(2)
Y4 F1 1_655 2.223(6)
Y4 O6 . 2.240(8)
Y4 O11 1_645 2.269(8)
Y4 O9 . 2.272(8)
Y4 O10 . 2.316(8)
Y4 O5 2_666 2.364(7)
Y4 F2 1_655 2.400(6)
Y4 Si3 2_666 3.352(3)
Y4 Y3 2_666 3.6603(16)
Y4 Y3 1_655 3.6740(14)
Y4 Y1 1_655 3.7852(15)
F1 Y4 1_455 2.223(6)
F1 Y2 1_455 2.239(6)
F2 Y4 1_455 2.400(6)
Si1 O3 2_666 1.613(8)
Si1 O2 2_666 1.626(8)
Si1 O4 . 1.644(8)
Si1 O1 1_556 1.666(8)
Si2 O6 2_656 1.622(8)
Si2 O7 2_566 1.633(8)
Si2 O5 . 1.637(8)
Si2 O4 . 1.657(7)
Si3 O11 . 1.621(7)
Si3 O9 . 1.632(8)
Si3 O8 . 1.660(7)
Si3 O10 2_666 1.684(8)
